data_1549690
loop_
_publ_author_name
'Umetani, Masataka'
'Tanaka, Takayuki'
'Osuka, Atsuhiro'

_publ_section_title
;
 Conjugated double helices via self-dimerization of
 \a,\a&#x2019;-Dianilinotripyrrins
;
_journal_name_full 'Chemical Science'
_journal_paper_doi 10.1039/C8SC02739K
_journal_year 2018
_chemical_formula_moiety 'C44 H41 N5, 0.5(C6 H14), 0.5(C H2 Cl2)'
_chemical_formula_sum 'C47.5 H49 Cl N5'
_chemical_formula_weight 725.36
_chemical_name_common 1,14-bis(mesitylanilino)-5,10-diphenyltripyrrin
_chemical_name_systematic 1,14-bis(mesitylanilino)-5,10-diphenyltripyrrin
_space_group_crystal_system monoclinic
_space_group_IT_number 15
_space_group_name_Hall '-C 2yc'
_space_group_name_H-M_alt 'C 1 2/c 1'
_symmetry_space_group_name_Hall '-C 2yc'
_symmetry_space_group_name_H-M 'C 1 2/c 1'
_atom_sites_solution_hydrogens geom
_audit_creation_method SHELXL-2014/7
_audit_update_record
;
2018-06-18 deposited with the CCDC.
2018-07-17 downloaded from the CCDC.
;
_cell_angle_alpha 90
_cell_angle_beta 94.247(4)
_cell_angle_gamma 90
_cell_formula_units_Z 8
_cell_length_a 21.584(3)
_cell_length_b 14.4183(19)
_cell_length_c 25.314(3)
_cell_measurement_reflns_used 3164
_cell_measurement_temperature 93(2)
_cell_measurement_theta_max 68.2
_cell_measurement_theta_min 28.2
_cell_volume 7856.2(18)
_computing_structure_refinement 'SHELXL-2014/7 (Sheldrick, 2014)'
_diffrn_ambient_temperature 93(2)
_diffrn_detector_area_resol_mean 5.8140
_diffrn_measured_fraction_theta_full 0.989
_diffrn_measured_fraction_theta_max 0.987
_diffrn_measurement_device_type 'Rigaku XtaLAB P200'
_diffrn_measurement_method \w
_diffrn_radiation_type CuK\a
_diffrn_radiation_wavelength 1.54187
_diffrn_reflns_av_R_equivalents 0.0262
_diffrn_reflns_av_unetI/netI 0.0205
_diffrn_reflns_Laue_measured_fraction_full 0.989
_diffrn_reflns_Laue_measured_fraction_max 0.987
_diffrn_reflns_limit_h_max 26
_diffrn_reflns_limit_h_min -25
_diffrn_reflns_limit_k_max 17
_diffrn_reflns_limit_k_min -15
_diffrn_reflns_limit_l_max 29
_diffrn_reflns_limit_l_min -30
_diffrn_reflns_number 26141
_diffrn_reflns_point_group_measured_fraction_full 0.989
_diffrn_reflns_point_group_measured_fraction_max 0.987
_diffrn_reflns_theta_full 67.687
_diffrn_reflns_theta_max 68.233
_diffrn_reflns_theta_min 6.552
_exptl_absorpt_coefficient_mu 1.162
_exptl_absorpt_correction_T_max 0.966
_exptl_absorpt_correction_T_min 0.882
_exptl_absorpt_correction_type multi-scan
_exptl_absorpt_process_details 'REQAB (Rigaku, 1998)'
_exptl_crystal_colour Blue
_exptl_crystal_density_diffrn 1.227
_exptl_crystal_description Prism
_exptl_crystal_F_000 3088
_exptl_crystal_recrystallization_method 'Vapour deposition'
_exptl_crystal_size_max 0.130
_exptl_crystal_size_mid 0.090
_exptl_crystal_size_min 0.030
_refine_diff_density_max 0.468
_refine_diff_density_min -0.441
_refine_diff_density_rms 0.041
_refine_ls_extinction_method none
_refine_ls_goodness_of_fit_ref 1.054
_refine_ls_hydrogen_treatment constr
_refine_ls_matrix_type full
_refine_ls_number_parameters 518
_refine_ls_number_reflns 7112
_refine_ls_number_restraints 71
_refine_ls_restrained_S_all 1.081
_refine_ls_R_factor_all 0.0499
_refine_ls_R_factor_gt 0.0418
_refine_ls_shift/su_max 0.001
_refine_ls_shift/su_mean 0.000
_refine_ls_structure_factor_coef Fsqd
_refine_ls_weighting_details 'w=1/[\s^2^(Fo^2^)+(0.0553P)^2^+7.3699P] where P=(Fo^2^+2Fc^2^)/3'
_refine_ls_weighting_scheme calc
_refine_ls_wR_factor_gt 0.1089
_refine_ls_wR_factor_ref 0.1139
_reflns_Friedel_coverage 0.000
_reflns_number_gt 5997
_reflns_number_total 7112
_reflns_threshold_expression 'I > 2\s(I)'
_cod_data_source_file c8sc02739k2.cif
_cod_data_source_block 161213um
_cod_original_formula_sum 'C47.50 H49 Cl N5'
_cod_database_code 1549690
_shelx_shelxl_version_number 2014/7
_shelx_space_group_comment
;
The symmetry employed for this shelxl refinement is uniquely defined
by the following loop, which should always be used as a source of
symmetry information in preference to the above space-group names.
They are only intended as comments.
;
_shelx_estimated_absorpt_t_min 0.864
_shelx_estimated_absorpt_t_max 0.966

loop_
_space_group_symop_operation_xyz
'x, y, z'
'-x, y, -z+1/2'
'x+1/2, y+1/2, z'
'-x+1/2, y+1/2, -z+1/2'
'-x, -y, -z'
'x, -y, z-1/2'
'-x+1/2, -y+1/2, -z'
'x+1/2, -y+1/2, z-1/2'

loop_
_atom_site_label
_atom_site_type_symbol
_atom_site_fract_x
_atom_site_fract_y
_atom_site_fract_z
_atom_site_U_iso_or_equiv
_atom_site_adp_type
_atom_site_occupancy
_atom_site_site_symmetry_order
_atom_site_calc_flag
_atom_site_refinement_flags_posn
_atom_site_refinement_flags_adp
_atom_site_refinement_flags_occupancy
_atom_site_disorder_assembly
_atom_site_disorder_group
C1 C 0.23765(7) 0.62326(11) 0.46945(6) 0.0221(3) Uani 1 1 d . . . . .
N1 N 0.03055(6) 0.73735(10) 0.43619(5) 0.0251(3) Uani 1 1 d . . . . .
N3 N 0.19232(6) 0.59778(9) 0.55497(5) 0.0236(3) Uani 1 1 d . . . . .
H1 H 0.1535 0.5980 0.5415 0.028 Uiso 1 1 calc R U . . .
N4 N 0.08073(6) 0.64369(9) 0.58146(5) 0.0245(3) Uani 1 1 d . . . . .
C33 C -0.18383(8) 0.69012(14) 0.56624(6) 0.0348(4) Uani 1 1 d . . . . .
H2 H -0.2153 0.6470 0.5735 0.042 Uiso 1 1 calc R U . . .
C34 C 0.21878(8) 0.49699(14) 0.71716(7) 0.0351(4) Uani 1 1 d . . . . .
H3 H 0.2277 0.4535 0.6906 0.042 Uiso 1 1 calc R U . . .
C35 C 0.23798(9) 0.47915(16) 0.76986(8) 0.0442(5) Uani 1 1 d . . . . .
H4 H 0.2597 0.4235 0.7790 0.053 Uiso 1 1 calc R U . . .
C36 C 0.36542(8) 0.48452(13) 0.41285(7) 0.0333(4) Uani 1 1 d . . . . .
H5 H 0.3814 0.4231 0.4149 0.040 Uiso 1 1 calc R U . . .
C37 C -0.10352(8) 0.71174(13) 0.33670(7) 0.0327(4) Uani 1 1 d . . . . .
H6 H -0.1370 0.6700 0.3289 0.039 Uiso 1 1 calc R U . . .
C38 C 0.19456(9) 0.62244(17) 0.79549(7) 0.0459(5) Uani 1 1 d . . . . .
H7 H 0.1860 0.6656 0.8223 0.055 Uiso 1 1 calc R U . . .
C39 C -0.11010(10) 0.55511(13) 0.56125(8) 0.0419(5) Uani 1 1 d . . . . .
H8 H -0.0800 0.5396 0.5355 0.063 Uiso 1 1 calc R U . . .
H9 H -0.1485 0.5201 0.5530 0.063 Uiso 1 1 calc R U . . .
H10 H -0.0928 0.5390 0.5970 0.063 Uiso 1 1 calc R U . . .
C40 C -0.04306(9) 0.88488(13) 0.53083(8) 0.0391(4) Uani 1 1 d . . . . .
H11 H -0.0613 0.9471 0.5278 0.059 Uiso 1 1 calc R U . . .
H12 H -0.0261 0.8679 0.4973 0.059 Uiso 1 1 calc R U . . .
H13 H -0.0097 0.8844 0.5593 0.059 Uiso 1 1 calc R U . . .
C41 C 0.04405(8) 0.90443(13) 0.37373(7) 0.0360(4) Uani 1 1 d . . . . .
H14 H 0.0837 0.8797 0.3635 0.054 Uiso 1 1 calc R U . . .
H15 H 0.0469 0.9167 0.4119 0.054 Uiso 1 1 calc R U . . .
H16 H 0.0345 0.9622 0.3544 0.054 Uiso 1 1 calc R U . . .
C42 C -0.26288(9) 0.8171(2) 0.57395(8) 0.0581(7) Uani 1 1 d . . . . .
H17 H -0.2937 0.7876 0.5490 0.087 Uiso 1 1 calc R U . . .
H18 H -0.2648 0.8846 0.5694 0.087 Uiso 1 1 calc R U . . .
H19 H -0.2717 0.8013 0.6103 0.087 Uiso 1 1 calc R U . . .
C43 C -0.06797(9) 0.60804(14) 0.41293(8) 0.0398(4) Uani 1 1 d . . . . .
H20 H -0.1049 0.5735 0.3994 0.060 Uiso 1 1 calc R U . . .
H21 H -0.0722 0.6256 0.4499 0.060 Uiso 1 1 calc R U . . .
H22 H -0.0311 0.5690 0.4109 0.060 Uiso 1 1 calc R U . . .
C44 C -0.14377(9) 0.80630(17) 0.25732(8) 0.0481(5) Uani 1 1 d . . . . .
H23 H -0.1743 0.8526 0.2667 0.072 Uiso 1 1 calc R U . . .
H24 H -0.1651 0.7483 0.2471 0.072 Uiso 1 1 calc R U . . .
H25 H -0.1215 0.8293 0.2276 0.072 Uiso 1 1 calc R U . . .
C45 C 0.0000 0.6131(2) 0.2500 0.0499(7) Uani 1 2 d S T P . .
H42 H -0.0114 0.6536 0.2793 0.060 Uiso 0.5 1 calc R U P . .
H43 H 0.0114 0.6536 0.2207 0.060 Uiso 0.5 1 calc R U P . .
Cl1 Cl 0.06475(2) 0.54620(4) 0.27190(2) 0.05177(16) Uani 1 1 d . . . . .
N2 N 0.13169(6) 0.69123(9) 0.46500(5) 0.0225(3) Uani 1 1 d . . . . .
H40 H 0.1276 0.6969 0.4992 0.027 Uiso 1 1 calc R U . . .
N5 N -0.01602(6) 0.69257(10) 0.54299(5) 0.0257(3) Uani 1 1 d . . . . .
H41 H -0.0015 0.6930 0.5114 0.031 Uiso 1 1 calc R U . . .
C2 C 0.18567(7) 0.66031(11) 0.44315(6) 0.0223(3) Uani 1 1 d . . . . .
C3 C -0.01224(7) 0.75535(12) 0.39159(6) 0.0242(3) Uani 1 1 d . . . . .
C4 C 0.11313(7) 0.69469(11) 0.37599(6) 0.0242(3) Uani 1 1 d . . . . .
H26 H 0.0929 0.7030 0.3417 0.029 Uiso 1 1 calc R U . . .
C5 C 0.24275(7) 0.60485(11) 0.52592(6) 0.0226(3) Uani 1 1 d . . . . .
C6 C 0.10391(7) 0.62041(12) 0.63319(6) 0.0266(3) Uani 1 1 d . . . . .
C7 C 0.02147(7) 0.66432(11) 0.58505(6) 0.0249(3) Uani 1 1 d . . . . .
C8 C -0.12392(7) 0.65694(12) 0.55865(6) 0.0285(4) Uani 1 1 d . . . . .
C9 C 0.08561(7) 0.71183(11) 0.42581(6) 0.0224(3) Uani 1 1 d . . . . .
C10 C 0.17161(7) 0.66530(11) 0.38638(6) 0.0237(3) Uani 1 1 d . . . . .
H27 H 0.1996 0.6500 0.3605 0.028 Uiso 1 1 calc R U . . .
C11 C -0.09795(8) 0.78875(14) 0.30452(6) 0.0330(4) Uani 1 1 d . . . . .
C12 C -0.06147(7) 0.69353(12) 0.38026(6) 0.0283(4) Uani 1 1 d . . . . .
C13 C -0.00645(7) 0.83498(12) 0.36045(6) 0.0275(4) Uani 1 1 d . . . . .
C14 C -0.07853(7) 0.72184(11) 0.54826(6) 0.0242(3) Uani 1 1 d . . . . .
C15 C 0.18657(7) 0.57807(13) 0.70309(6) 0.0300(4) Uani 1 1 d . . . . .
C16 C 0.29177(7) 0.59907(11) 0.43931(6) 0.0235(3) Uani 1 1 d . . . . .
C17 C 0.16475(7) 0.59585(11) 0.64688(6) 0.0260(3) Uani 1 1 d . . . . .
C18 C 0.29507(7) 0.59781(11) 0.56147(6) 0.0253(3) Uani 1 1 d . . . . .
H28 H 0.3371 0.5987 0.5526 0.030 Uiso 1 1 calc R U . . .
C19 C -0.15245(9) 0.84500(14) 0.55128(7) 0.0363(4) Uani 1 1 d . . . . .
H29 H -0.1623 0.9091 0.5483 0.044 Uiso 1 1 calc R U . . .
C20 C 0.21009(7) 0.59024(11) 0.60795(6) 0.0247(3) Uani 1 1 d . . . . .
C21 C 0.05358(8) 0.62647(13) 0.66819(6) 0.0318(4) Uani 1 1 d . . . . .
H30 H 0.0563 0.6135 0.7051 0.038 Uiso 1 1 calc R U . . .
C22 C -0.04933(8) 0.84921(13) 0.31695(6) 0.0313(4) Uani 1 1 d . . . . .
H31 H -0.0449 0.9022 0.2953 0.038 Uiso 1 1 calc R U . . .
C23 C 0.31650(7) 0.50957(12) 0.44247(6) 0.0278(3) Uani 1 1 d . . . . .
H32 H 0.2996 0.4653 0.4652 0.033 Uiso 1 1 calc R U . . .
C24 C 0.00263(8) 0.65382(13) 0.63877(6) 0.0315(4) Uani 1 1 d . . . . .
H33 H -0.0376 0.6642 0.6506 0.038 Uiso 1 1 calc R U . . .
C25 C -0.19842(8) 0.78300(15) 0.56344(7) 0.0379(4) Uani 1 1 d . . . . .
C26 C 0.27491(7) 0.58928(11) 0.61239(6) 0.0265(3) Uani 1 1 d . . . . .
H34 H 0.3007 0.5838 0.6443 0.032 Uiso 1 1 calc R U . . .
C27 C 0.22568(9) 0.54155(17) 0.80882(7) 0.0486(6) Uani 1 1 d . . . . .
H35 H 0.2386 0.5288 0.8448 0.058 Uiso 1 1 calc R U . . .
C28 C 0.17549(8) 0.64140(15) 0.74286(7) 0.0364(4) Uani 1 1 d . . . . .
H36 H 0.1548 0.6980 0.7340 0.044 Uiso 1 1 calc R U . . .
C29 C 0.36796(8) 0.63835(13) 0.37771(7) 0.0334(4) Uani 1 1 d . . . . .
H37 H 0.3861 0.6829 0.3559 0.040 Uiso 1 1 calc R U . . .
C30 C -0.09228(8) 0.81631(12) 0.54328(6) 0.0288(4) Uani 1 1 d . . . . .
C31 C 0.39085(8) 0.54881(14) 0.38047(7) 0.0350(4) Uani 1 1 d . . . . .
H38 H 0.4242 0.5316 0.3600 0.042 Uiso 1 1 calc R U . . .
C32 C 0.31847(7) 0.66335(12) 0.40683(6) 0.0281(4) Uani 1 1 d . . . . .
H39 H 0.3027 0.7249 0.4045 0.034 Uiso 1 1 calc R U . . .
C46 C 0.1302(3) 0.1002(6) 0.2966(4) 0.072(2) Uani 0.5 1 d D U P A -1
H44 H 0.1205 0.0339 0.2933 0.107 Uiso 0.5 1 calc R U P A -1
H45 H 0.1572 0.1108 0.3289 0.107 Uiso 0.5 1 calc R U P A -1
H46 H 0.1516 0.1204 0.2658 0.107 Uiso 0.5 1 calc R U P A -1
C47 C 0.0729(2) 0.1527(4) 0.2993(2) 0.0591(13) Uani 0.5 1 d D U P A -1
H47 H 0.0812 0.2189 0.2923 0.071 Uiso 0.5 1 calc R U P A -1
H48 H 0.0587 0.1477 0.3355 0.071 Uiso 0.5 1 calc R U P A -1
C48 C 0.0231(3) 0.1195(4) 0.2608(4) 0.076(2) Uani 0.5 1 d D U P A -1
H49 H 0.0438 0.1060 0.2280 0.091 Uiso 0.5 1 calc R U P A -1
H50 H 0.0102 0.0587 0.2745 0.091 Uiso 0.5 1 calc R U P A -1
C49 C -0.0341(4) 0.1669(7) 0.2436(3) 0.095(2) Uani 0.5 1 d D U P A -1
H51 H -0.0256 0.2073 0.2133 0.114 Uiso 0.5 1 calc R U P A -1
H52 H -0.0454 0.2078 0.2727 0.114 Uiso 0.5 1 calc R U P A -1
C50 C -0.0881(4) 0.1091(8) 0.2276(4) 0.143(4) Uani 0.5 1 d D U P A -1
H53 H -0.0717 0.0481 0.2172 0.171 Uiso 0.5 1 calc R U P A -1
H54 H -0.1103 0.0983 0.2599 0.171 Uiso 0.5 1 calc R U P A -1
C51 C -0.1343(5) 0.1349(8) 0.1867(4) 0.095(4) Uani 0.5 1 d D U P A -1
H55 H -0.1470 0.1993 0.1920 0.142 Uiso 0.5 1 calc R U P A -1
H56 H -0.1705 0.0942 0.1881 0.142 Uiso 0.5 1 calc R U P A -1
H57 H -0.1172 0.1289 0.1521 0.142 Uiso 0.5 1 calc R U P A -1

loop_
_atom_site_aniso_label
_atom_site_aniso_U_11
_atom_site_aniso_U_22
_atom_site_aniso_U_33
_atom_site_aniso_U_23
_atom_site_aniso_U_13
_atom_site_aniso_U_12
C1 0.0235(7) 0.0209(8) 0.0215(7) -0.0024(6) -0.0017(6) -0.0011(6)
N1 0.0227(6) 0.0318(8) 0.0202(6) 0.0006(5) -0.0014(5) 0.0027(5)
N3 0.0214(6) 0.0285(7) 0.0200(6) 0.0012(5) -0.0043(5) 0.0000(5)
N4 0.0238(6) 0.0305(8) 0.0186(6) 0.0035(5) -0.0025(5) 0.0006(5)
C33 0.0302(9) 0.0528(12) 0.0214(8) 0.0036(7) 0.0018(7) -0.0081(8)
C34 0.0270(8) 0.0463(11) 0.0312(9) 0.0113(8) -0.0044(7) -0.0044(8)
C35 0.0324(9) 0.0575(13) 0.0410(11) 0.0247(10) -0.0087(8) -0.0062(9)
C36 0.0294(8) 0.0332(10) 0.0364(9) -0.0065(7) -0.0037(7) 0.0088(7)
C37 0.0220(8) 0.0477(11) 0.0279(9) -0.0097(8) -0.0010(6) 0.0022(7)
C38 0.0430(11) 0.0714(15) 0.0224(9) 0.0027(9) -0.0023(8) -0.0112(10)
C39 0.0491(11) 0.0329(10) 0.0433(11) 0.0072(8) 0.0008(9) -0.0093(8)
C40 0.0486(11) 0.0302(10) 0.0386(10) 0.0000(8) 0.0043(8) -0.0033(8)
C41 0.0360(9) 0.0331(10) 0.0383(10) 0.0029(8) -0.0005(8) 0.0012(8)
C42 0.0329(10) 0.106(2) 0.0354(11) 0.0015(12) 0.0032(8) 0.0207(12)
C43 0.0401(10) 0.0431(11) 0.0357(10) -0.0004(8) -0.0015(8) -0.0108(8)
C44 0.0376(10) 0.0724(15) 0.0326(10) -0.0069(9) -0.0097(8) 0.0196(10)
C45 0.0349(14) 0.0477(18) 0.069(2) 0.000 0.0157(14) 0.000
Cl1 0.0477(3) 0.0515(3) 0.0534(3) -0.0190(2) -0.0144(2) 0.0048(2)
N2 0.0221(6) 0.0297(7) 0.0154(6) 0.0001(5) -0.0010(5) 0.0029(5)
N5 0.0238(7) 0.0347(8) 0.0185(6) 0.0036(5) 0.0007(5) 0.0028(6)
C2 0.0233(7) 0.0222(8) 0.0213(7) -0.0010(6) 0.0012(6) -0.0008(6)
C3 0.0209(7) 0.0321(9) 0.0194(7) -0.0026(6) 0.0002(6) 0.0055(6)
C4 0.0275(8) 0.0260(8) 0.0186(7) -0.0002(6) -0.0023(6) 0.0003(6)
C5 0.0226(7) 0.0215(8) 0.0233(8) -0.0004(6) -0.0004(6) 0.0009(6)
C6 0.0276(8) 0.0313(9) 0.0202(8) 0.0043(6) -0.0023(6) -0.0010(7)
C7 0.0249(8) 0.0272(9) 0.0222(8) 0.0025(6) -0.0006(6) -0.0013(6)
C8 0.0281(8) 0.0364(10) 0.0203(8) 0.0042(7) -0.0018(6) -0.0035(7)
C9 0.0243(8) 0.0217(8) 0.0206(7) 0.0005(6) -0.0021(6) -0.0010(6)
C10 0.0255(8) 0.0251(8) 0.0205(7) -0.0014(6) 0.0012(6) 0.0008(6)
C11 0.0266(8) 0.0484(11) 0.0236(8) -0.0081(7) -0.0021(6) 0.0135(8)
C12 0.0240(8) 0.0369(10) 0.0242(8) -0.0056(7) 0.0019(6) 0.0016(7)
C13 0.0271(8) 0.0324(9) 0.0231(8) -0.0017(7) 0.0016(6) 0.0067(7)
C14 0.0230(7) 0.0309(9) 0.0181(7) 0.0018(6) -0.0019(6) 0.0023(6)
C15 0.0235(8) 0.0437(10) 0.0219(8) 0.0083(7) -0.0035(6) -0.0059(7)
C16 0.0211(7) 0.0283(9) 0.0205(7) -0.0033(6) -0.0038(6) 0.0001(6)
C17 0.0271(8) 0.0289(9) 0.0212(8) 0.0035(6) -0.0028(6) -0.0025(7)
C18 0.0226(8) 0.0263(9) 0.0264(8) 0.0017(6) -0.0024(6) 0.0000(6)
C19 0.0420(10) 0.0401(11) 0.0271(9) 0.0041(7) 0.0032(7) 0.0144(8)
C20 0.0273(8) 0.0258(8) 0.0199(7) 0.0031(6) -0.0043(6) -0.0009(6)
C21 0.0310(9) 0.0433(10) 0.0206(8) 0.0063(7) -0.0002(6) -0.0016(7)
C22 0.0335(9) 0.0360(10) 0.0244(8) 0.0017(7) 0.0020(7) 0.0130(7)
C23 0.0268(8) 0.0288(9) 0.0269(8) -0.0003(7) -0.0037(6) 0.0019(7)
C24 0.0254(8) 0.0451(11) 0.0240(8) 0.0050(7) 0.0017(6) 0.0009(7)
C25 0.0299(9) 0.0618(13) 0.0217(8) 0.0009(8) -0.0005(7) 0.0117(8)
C26 0.0257(8) 0.0289(9) 0.0238(8) 0.0035(6) -0.0064(6) -0.0007(7)
C27 0.0426(11) 0.0778(16) 0.0236(9) 0.0171(10) -0.0098(8) -0.0164(10)
C28 0.0325(9) 0.0519(12) 0.0241(9) 0.0019(8) -0.0030(7) -0.0047(8)
C29 0.0308(9) 0.0388(10) 0.0311(9) -0.0026(7) 0.0060(7) -0.0047(7)
C30 0.0336(9) 0.0325(9) 0.0198(8) 0.0014(6) -0.0001(6) 0.0024(7)
C31 0.0244(8) 0.0460(11) 0.0347(9) -0.0111(8) 0.0034(7) 0.0039(8)
C32 0.0288(8) 0.0270(9) 0.0283(8) -0.0021(7) 0.0008(6) 0.0000(7)
C46 0.044(3) 0.093(6) 0.080(6) 0.029(5) 0.014(3) 0.022(3)
C47 0.056(3) 0.078(4) 0.044(3) -0.004(2) 0.011(2) 0.015(2)
C48 0.060(4) 0.041(3) 0.125(6) 0.009(3) -0.001(4) 0.003(2)
C49 0.069(4) 0.155(8) 0.064(4) -0.006(5) 0.016(3) -0.012(5)
C50 0.105(6) 0.221(10) 0.102(6) 0.020(7) 0.007(5) 0.054(7)
C51 0.107(7) 0.104(7) 0.068(5) 0.026(4) -0.020(4) -0.017(5)

loop_
_atom_type_symbol
_atom_type_description
_atom_type_scat_dispersion_real
_atom_type_scat_dispersion_imag
_atom_type_scat_source
C C 0.0181 0.0091 'International Tables Vol C Tables 4.2.6.8 and 6.1.1.4'
H H 0.0000 0.0000 'International Tables Vol C Tables 4.2.6.8 and 6.1.1.4'
N N 0.0311 0.0180 'International Tables Vol C Tables 4.2.6.8 and 6.1.1.4'
Cl Cl 0.3639 0.7018 'International Tables Vol C Tables 4.2.6.8 and 6.1.1.4'

loop_
_geom_angle_atom_site_label_1
_geom_angle_atom_site_label_2
_geom_angle_atom_site_label_3
_geom_angle
_geom_angle_site_symmetry_1
C2 C1 C5 123.37(14) .
C2 C1 C16 119.31(13) .
C5 C1 C16 117.31(13) .
C9 N1 C3 116.27(13) .
C5 N3 C20 110.92(13) .
C5 N3 H1 124.5 .
C20 N3 H1 124.5 .
C7 N4 C6 105.58(13) .
C25 C33 C8 122.25(17) .
C25 C33 H2 118.9 .
C8 C33 H2 118.9 .
C35 C34 C15 120.53(19) .
C35 C34 H3 119.7 .
C15 C34 H3 119.7 .
C27 C35 C34 120.5(2) .
C27 C35 H4 119.8 .
C34 C35 H4 119.8 .
C31 C36 C23 119.93(17) .
C31 C36 H5 120.0 .
C23 C36 H5 120.0 .
C11 C37 C12 122.21(16) .
C11 C37 H6 118.9 .
C12 C37 H6 118.9 .
C27 C38 C28 120.4(2) .
C27 C38 H7 119.8 .
C28 C38 H7 119.8 .
C8 C39 H8 109.5 .
C8 C39 H9 109.5 .
H8 C39 H9 109.5 .
C8 C39 H10 109.5 .
H8 C39 H10 109.5 .
H9 C39 H10 109.5 .
C30 C40 H11 109.5 .
C30 C40 H12 109.5 .
H11 C40 H12 109.5 .
C30 C40 H13 109.5 .
H11 C40 H13 109.5 .
H12 C40 H13 109.5 .
C13 C41 H14 109.5 .
C13 C41 H15 109.5 .
H14 C41 H15 109.5 .
C13 C41 H16 109.5 .
H14 C41 H16 109.5 .
H15 C41 H16 109.5 .
C25 C42 H17 109.5 .
C25 C42 H18 109.5 .
H17 C42 H18 109.5 .
C25 C42 H19 109.5 .
H17 C42 H19 109.5 .
H18 C42 H19 109.5 .
C12 C43 H20 109.5 .
C12 C43 H21 109.5 .
H20 C43 H21 109.5 .
C12 C43 H22 109.5 .
H20 C43 H22 109.5 .
H21 C43 H22 109.5 .
C11 C44 H23 109.5 .
C11 C44 H24 109.5 .
H23 C44 H24 109.5 .
C11 C44 H25 109.5 .
H23 C44 H25 109.5 .
H24 C44 H25 109.5 .
Cl1 C45 Cl1 113.29(18) 2
Cl1 C45 H42 108.9 2
Cl1 C45 H42 108.9 .
Cl1 C45 H43 108.9 2
Cl1 C45 H43 108.9 .
H42 C45 H43 107.7 .
C9 N2 C2 111.11(12) .
C9 N2 H40 124.4 .
C2 N2 H40 124.4 .
C7 N5 C14 121.97(13) .
C7 N5 H41 119.0 .
C14 N5 H41 119.0 .
C1 C2 N2 127.46(14) .
C1 C2 C10 127.26(14) .
N2 C2 C10 104.89(12) .
C12 C3 C13 120.23(14) .
C12 C3 N1 118.85(15) .
C13 C3 N1 120.89(14) .
C10 C4 C9 108.84(13) .
C10 C4 H26 125.6 .
C9 C4 H26 125.6 .
N3 C5 C18 106.71(13) .
N3 C5 C1 122.73(13) .
C18 C5 C1 130.41(14) .
C17 C6 N4 124.14(14) .
C17 C6 C21 127.04(14) .
N4 C6 C21 108.81(13) .
N4 C7 N5 122.62(14) .
N4 C7 C24 112.29(13) .
N5 C7 C24 125.09(14) .
C14 C8 C33 117.65(16) .
C14 C8 C39 121.71(16) .
C33 C8 C39 120.65(16) .
N1 C9 N2 122.64(14) .
N1 C9 C4 131.82(14) .
N2 C9 C4 105.50(13) .
C4 C10 C2 109.63(14) .
C4 C10 H27 125.2 .
C2 C10 H27 125.2 .
C22 C11 C37 117.92(15) .
C22 C11 C44 120.97(18) .
C37 C11 C44 121.11(18) .
C37 C12 C3 118.67(16) .
C37 C12 C43 120.51(16) .
C3 C12 C43 120.79(15) .
C22 C13 C3 118.72(16) .
C22 C13 C41 120.36(16) .
C3 C13 C41 120.92(14) .
C8 C14 C30 121.59(15) .
C8 C14 N5 120.06(15) .
C30 C14 N5 118.35(14) .
C28 C15 C34 118.33(16) .
C28 C15 C17 121.28(16) .
C34 C15 C17 120.39(16) .
C32 C16 C23 118.42(15) .
C32 C16 C1 121.57(15) .
C23 C16 C1 120.00(15) .
C6 C17 C20 121.63(14) .
C6 C17 C15 120.85(15) .
C20 C17 C15 117.46(14) .
C5 C18 C26 108.02(14) .
C5 C18 H28 126.0 .
C26 C18 H28 126.0 .
C25 C19 C30 122.09(18) .
C25 C19 H29 119.0 .
C30 C19 H29 119.0 .
N3 C20 C26 106.59(14) .
N3 C20 C17 120.61(14) .
C26 C20 C17 132.30(14) .
C24 C21 C6 107.34(14) .
C24 C21 H30 126.3 .
C6 C21 H30 126.3 .
C11 C22 C13 122.21(17) .
C11 C22 H31 118.9 .
C13 C22 H31 118.9 .
C36 C23 C16 120.83(16) .
C36 C23 H32 119.6 .
C16 C23 H32 119.6 .
C21 C24 C7 105.97(15) .
C21 C24 H33 127.0 .
C7 C24 H33 127.0 .
C33 C25 C19 118.28(16) .
C33 C25 C42 121.1(2) .
C19 C25 C42 120.7(2) .
C20 C26 C18 107.71(13) .
C20 C26 H34 126.1 .
C18 C26 H34 126.1 .
C35 C27 C38 119.69(17) .
C35 C27 H35 120.2 .
C38 C27 H35 120.2 .
C38 C28 C15 120.56(19) .
C38 C28 H36 119.7 .
C15 C28 H36 119.7 .
C31 C29 C32 120.09(17) .
C31 C29 H37 120.0 .
C32 C29 H37 120.0 .
C19 C30 C14 118.07(16) .
C19 C30 C40 121.13(17) .
C14 C30 C40 120.78(16) .
C36 C31 C29 120.11(16) .
C36 C31 H38 119.9 .
C29 C31 H38 119.9 .
C29 C32 C16 120.58(16) .
C29 C32 H39 119.7 .
C16 C32 H39 119.7 .
C47 C46 H44 109.5 .
C47 C46 H45 109.5 .
H44 C46 H45 109.5 .
C47 C46 H46 109.5 .
H44 C46 H46 109.5 .
H45 C46 H46 109.5 .
C46 C47 C48 112.3(7) .
C46 C47 H47 109.1 .
C48 C47 H47 109.1 .
C46 C47 H48 109.1 .
C48 C47 H48 109.1 .
H47 C47 H48 107.9 .
C49 C48 C47 127.4(6) .
C49 C48 H49 105.4 .
C47 C48 H49 105.4 .
C49 C48 H50 105.4 .
C47 C48 H50 105.4 .
H49 C48 H50 106.0 .
C48 C49 C50 117.2(7) .
C48 C49 H51 108.0 .
C50 C49 H51 108.0 .
C48 C49 H52 108.0 .
C50 C49 H52 108.0 .
H51 C49 H52 107.2 .
C51 C50 C49 123.3(10) .
C51 C50 H53 106.5 .
C49 C50 H53 106.5 .
C51 C50 H54 106.5 .
C49 C50 H54 106.5 .
H53 C50 H54 106.5 .
C50 C51 H55 109.5 .
C50 C51 H56 109.5 .
H55 C51 H56 109.5 .
C50 C51 H57 109.5 .
H55 C51 H57 109.5 .
H56 C51 H57 109.5 .

loop_
_geom_bond_atom_site_label_1
_geom_bond_atom_site_label_2
_geom_bond_distance
_geom_bond_site_symmetry_2
C1 C2 1.370(2) .
C1 C5 1.450(2) .
C1 C16 1.483(2) .
N1 C9 1.290(2) .
N1 C3 1.4284(19) .
N3 C5 1.362(2) .
N3 C20 1.372(2) .
N3 H1 0.8800 .
N4 C7 1.323(2) .
N4 C6 1.407(2) .
C33 C25 1.376(3) .
C33 C8 1.405(2) .
C33 H2 0.9500 .
C34 C35 1.391(3) .
C34 C15 1.393(3) .
C34 H3 0.9500 .
C35 C27 1.375(3) .
C35 H4 0.9500 .
C36 C31 1.378(3) .
C36 C23 1.387(2) .
C36 H5 0.9500 .
C37 C11 1.388(3) .
C37 C12 1.400(2) .
C37 H6 0.9500 .
C38 C27 1.375(3) .
C38 C28 1.392(2) .
C38 H7 0.9500 .
C39 C8 1.499(3) .
C39 H8 0.9800 .
C39 H9 0.9800 .
C39 H10 0.9800 .
C40 C30 1.502(3) .
C40 H11 0.9800 .
C40 H12 0.9800 .
C40 H13 0.9800 .
C41 C13 1.500(2) .
C41 H14 0.9800 .
C41 H15 0.9800 .
C41 H16 0.9800 .
C42 C25 1.518(3) .
C42 H17 0.9800 .
C42 H18 0.9800 .
C42 H19 0.9800 .
C43 C12 1.497(3) .
C43 H20 0.9800 .
C43 H21 0.9800 .
C43 H22 0.9800 .
C44 C11 1.515(2) .
C44 H23 0.9800 .
C44 H24 0.9800 .
C44 H25 0.9800 .
C45 Cl1 1.7537(18) 2
C45 Cl1 1.7537(18) .
C45 H42 0.9900 .
C45 H43 0.9900 .
N2 C9 1.3840(19) .
N2 C2 1.399(2) .
N2 H40 0.8800 .
N5 C7 1.352(2) .
N5 C14 1.430(2) .
N5 H41 0.8800 .
C2 C10 1.448(2) .
C3 C12 1.400(2) .
C3 C13 1.403(2) .
C4 C10 1.339(2) .
C4 C9 1.454(2) .
C4 H26 0.9500 .
C5 C18 1.395(2) .
C6 C17 1.379(2) .
C6 C21 1.454(2) .
C7 C24 1.456(2) .
C8 C14 1.394(2) .
C10 H27 0.9500 .
C11 C22 1.383(3) .
C13 C22 1.400(2) .
C14 C30 1.398(2) .
C15 C28 1.393(3) .
C15 C17 1.488(2) .
C16 C32 1.392(2) .
C16 C23 1.397(2) .
C17 C20 1.442(2) .
C18 C26 1.396(2) .
C18 H28 0.9500 .
C19 C25 1.387(3) .
C19 C30 1.392(2) .
C19 H29 0.9500 .
C20 C26 1.395(2) .
C21 C24 1.341(2) .
C21 H30 0.9500 .
C22 H31 0.9500 .
C23 H32 0.9500 .
C24 H33 0.9500 .
C26 H34 0.9500 .
C27 H35 0.9500 .
C28 H36 0.9500 .
C29 C31 1.382(3) .
C29 C32 1.390(2) .
C29 H37 0.9500 .
C31 H38 0.9500 .
C32 H39 0.9500 .
C46 C47 1.457(7) .
C46 H44 0.9800 .
C46 H45 0.9800 .
C46 H46 0.9800 .
C47 C48 1.476(7) .
C47 H47 0.9900 .
C47 H48 0.9900 .
C48 C49 1.450(7) .
C48 H49 0.9900 .
C48 H50 0.9900 .
C49 C50 1.466(9) .
C49 H51 0.9900 .
C49 H52 0.9900 .
C50 C51 1.431(8) .
C50 H53 0.9900 .
C50 H54 0.9900 .
C51 H55 0.9800 .
C51 H56 0.9800 .
C51 H57 0.9800 .

loop_
_geom_torsion_atom_site_label_1
_geom_torsion_atom_site_label_2
_geom_torsion_atom_site_label_3
_geom_torsion_atom_site_label_4
_geom_torsion
C15 C34 C35 C27 -0.3(3)
C5 C1 C2 N2 4.1(3)
C16 C1 C2 N2 -176.75(14)
C5 C1 C2 C10 -167.60(15)
C16 C1 C2 C10 11.6(2)
C9 N2 C2 C1 -171.37(15)
C9 N2 C2 C10 1.77(17)
C9 N1 C3 C12 109.32(17)
C9 N1 C3 C13 -72.6(2)
C20 N3 C5 C18 2.43(18)
C20 N3 C5 C1 -173.45(14)
C2 C1 C5 N3 19.0(2)
C16 C1 C5 N3 -160.25(14)
C2 C1 C5 C18 -155.86(17)
C16 C1 C5 C18 24.9(2)
C7 N4 C6 C17 -178.90(16)
C7 N4 C6 C21 1.33(18)
C6 N4 C7 N5 178.25(15)
C6 N4 C7 C24 -1.18(19)
C14 N5 C7 N4 -174.80(15)
C14 N5 C7 C24 4.6(3)
C25 C33 C8 C14 0.3(2)
C25 C33 C8 C39 -179.12(16)
C3 N1 C9 N2 -179.39(14)
C3 N1 C9 C4 -2.1(3)
C2 N2 C9 N1 176.53(15)
C2 N2 C9 C4 -1.39(17)
C10 C4 C9 N1 -177.24(17)
C10 C4 C9 N2 0.40(18)
C9 C4 C10 C2 0.69(18)
C1 C2 C10 C4 171.67(16)
N2 C2 C10 C4 -1.49(18)
C12 C37 C11 C22 -0.8(2)
C12 C37 C11 C44 179.41(16)
C11 C37 C12 C3 0.1(2)
C11 C37 C12 C43 -178.01(16)
C13 C3 C12 C37 1.5(2)
N1 C3 C12 C37 179.61(14)
C13 C3 C12 C43 179.61(15)
N1 C3 C12 C43 -2.3(2)
C12 C3 C13 C22 -2.4(2)
N1 C3 C13 C22 179.60(14)
C12 C3 C13 C41 176.80(15)
N1 C3 C13 C41 -1.2(2)
C33 C8 C14 C30 -2.6(2)
C39 C8 C14 C30 176.81(16)
C33 C8 C14 N5 176.70(14)
C39 C8 C14 N5 -3.8(2)
C7 N5 C14 C8 -71.9(2)
C7 N5 C14 C30 107.47(18)
C35 C34 C15 C28 1.5(3)
C35 C34 C15 C17 -178.48(16)
C2 C1 C16 C32 53.4(2)
C5 C1 C16 C32 -127.37(16)
C2 C1 C16 C23 -125.57(16)
C5 C1 C16 C23 53.7(2)
N4 C6 C17 C20 -1.3(3)
C21 C6 C17 C20 178.43(17)
N4 C6 C17 C15 176.03(16)
C21 C6 C17 C15 -4.2(3)
C28 C15 C17 C6 -50.8(2)
C34 C15 C17 C6 129.21(18)
C28 C15 C17 C20 126.68(18)
C34 C15 C17 C20 -53.3(2)
N3 C5 C18 C26 -1.79(18)
C1 C5 C18 C26 173.66(16)
C5 N3 C20 C26 -2.10(18)
C5 N3 C20 C17 170.68(15)
C6 C17 C20 N3 -8.3(2)
C15 C17 C20 N3 174.28(15)
C6 C17 C20 C26 162.33(18)
C15 C17 C20 C26 -15.1(3)
C17 C6 C21 C24 179.22(18)
N4 C6 C21 C24 -1.0(2)
C37 C11 C22 C13 -0.1(2)
C44 C11 C22 C13 179.71(16)
C3 C13 C22 C11 1.7(2)
C41 C13 C22 C11 -177.51(16)
C31 C36 C23 C16 1.1(2)
C32 C16 C23 C36 -1.7(2)
C1 C16 C23 C36 177.26(14)
C6 C21 C24 C7 0.3(2)
N4 C7 C24 C21 0.6(2)
N5 C7 C24 C21 -178.84(17)
C8 C33 C25 C19 1.8(3)
C8 C33 C25 C42 -177.56(16)
C30 C19 C25 C33 -1.7(3)
C30 C19 C25 C42 177.66(16)
N3 C20 C26 C18 0.91(18)
C17 C20 C26 C18 -170.68(17)
C5 C18 C26 C20 0.54(19)
C34 C35 C27 C38 -0.5(3)
C28 C38 C27 C35 0.0(3)
C27 C38 C28 C15 1.2(3)
C34 C15 C28 C38 -1.9(3)
C17 C15 C28 C38 178.02(16)
C25 C19 C30 C14 -0.5(3)
C25 C19 C30 C40 -179.21(16)
C8 C14 C30 C19 2.7(2)
N5 C14 C30 C19 -176.62(14)
C8 C14 C30 C40 -178.56(15)
N5 C14 C30 C40 2.1(2)
C23 C36 C31 C29 0.4(3)
C32 C29 C31 C36 -1.2(3)
C31 C29 C32 C16 0.5(2)
C23 C16 C32 C29 0.9(2)
C1 C16 C32 C29 -178.04(14)
C46 C47 C48 C49 -164.4(6)
C47 C48 C49 C50 -150.4(8)
C48 C49 C50 C51 -146.7(10)
